data_7129372
loop_
_publ_author_name
'Ruan, Peiran'
'Tang, Qiong'
'Yang, Zun'
'Liu, Xiaohua'
'Feng, Xiaoming'

_publ_section_title
;
 Enantioselective formal [2+2+2] cycloaddition of 1,3,5-triazinanes to
 construct tetrahydropyrimidin-4-one derivatives
;
_journal_name_full 'Chemical Communications'
_journal_paper_doi 10.1039/D1CC06549A
_journal_year 2021
_chemical_absolute_configuration ad
_chemical_formula_moiety 'C31 H29 N3 O3'
_chemical_formula_sum 'C31 H29 N3 O3'
_chemical_formula_weight 491.57
_space_group_crystal_system orthorhombic
_space_group_IT_number 19
_space_group_name_Hall 'P 2ac 2ab'
_space_group_name_H-M_alt 'P 21 21 21'
_atom_sites_solution_hydrogens mixed
_atom_sites_solution_primary dual
_atom_sites_solution_secondary difmap
_audit_creation_method SHELXL-2018/3
_audit_update_record
;
2021-07-14 deposited with the CCDC.	2021-12-09 downloaded from the CCDC.
;
_cell_angle_alpha 90
_cell_angle_beta 90
_cell_angle_gamma 90
_cell_formula_units_Z 4
_cell_length_a 10.0721(3)
_cell_length_b 12.0638(4)
_cell_length_c 20.9044(6)
_cell_measurement_reflns_used 5921
_cell_measurement_temperature 172(2)
_cell_measurement_theta_max 68.14
_cell_measurement_theta_min 4.23
_cell_volume 2540.05(13)
_computing_cell_refinement 'Bruker SAINT'
_computing_data_collection 'Bruker APEX3'
_computing_data_reduction 'Bruker SAINT'
_computing_molecular_graphics 'Bruker SHELXTL'
_computing_publication_material 'Bruker SHELXTL'
_computing_structure_refinement 'SHELXL-2018/3 (Sheldrick, 2018)'
_computing_structure_solution 'SHELXT (Sheldrick 2008)'
_diffrn_ambient_temperature 172(2)
_diffrn_measured_fraction_theta_full 0.971
_diffrn_measured_fraction_theta_max 0.970
_diffrn_measurement_device_type 'Bruker D8 Venture Photon II'
_diffrn_measurement_method '\f and \w scans'
_diffrn_radiation_type CuK\a
_diffrn_radiation_wavelength 1.54178
_diffrn_reflns_av_R_equivalents 0.0701
_diffrn_reflns_av_unetI/netI 0.0679
_diffrn_reflns_Laue_measured_fraction_full 0.971
_diffrn_reflns_Laue_measured_fraction_max 0.970
_diffrn_reflns_limit_h_max 10
_diffrn_reflns_limit_h_min -12
_diffrn_reflns_limit_k_max 14
_diffrn_reflns_limit_k_min -13
_diffrn_reflns_limit_l_max 23
_diffrn_reflns_limit_l_min -25
_diffrn_reflns_number 10611
_diffrn_reflns_point_group_measured_fraction_full 0.958
_diffrn_reflns_point_group_measured_fraction_max 0.957
_diffrn_reflns_theta_full 67.679
_diffrn_reflns_theta_max 68.129
_diffrn_reflns_theta_min 4.230
_exptl_absorpt_coefficient_mu 0.667
_exptl_absorpt_correction_T_max 1.0000
_exptl_absorpt_correction_T_min 0.6762
_exptl_absorpt_correction_type numerical
_exptl_absorpt_process_details 'SADABS (Krause et al., 2015)'
_exptl_crystal_colour colourless
_exptl_crystal_density_diffrn 1.285
_exptl_crystal_description flake
_exptl_crystal_F_000 1040
_exptl_crystal_recrystallization_method 'Re-crystallisation from solvent: DCM, PE'
_exptl_crystal_size_max 0.451
_exptl_crystal_size_mid 0.083
_exptl_crystal_size_min 0.046
_refine_diff_density_max 0.282
_refine_diff_density_min -0.268
_refine_diff_density_rms 0.067
_refine_ls_abs_structure_details
; 
 Flack x determined using 1559 quotients [(I+)-(I-)]/[(I+)+(I-)] 
 (Parsons, Flack and Wagner, Acta Cryst. B69 (2013) 249-259). 
;
_refine_ls_abs_structure_Flack -0.06(16)
_refine_ls_extinction_coef 0.0027(5)
_refine_ls_extinction_expression Fc^*^=kFc[1+0.001xFc^2^\l^3^/sin(2\q)]^-1/4^
_refine_ls_extinction_method 'SHELXL-2018/3 (Sheldrick 2018)'
_refine_ls_goodness_of_fit_ref 1.088
_refine_ls_hydrogen_treatment mixed
_refine_ls_matrix_type full
_refine_ls_number_parameters 340
_refine_ls_number_reflns 4449
_refine_ls_number_restraints 1
_refine_ls_restrained_S_all 1.088
_refine_ls_R_factor_all 0.0561
_refine_ls_R_factor_gt 0.0485
_refine_ls_shift/su_max 0.000
_refine_ls_shift/su_mean 0.000
_refine_ls_structure_factor_coef Fsqd
_refine_ls_weighting_details 'w=1/[\s^2^(Fo^2^)+(0.0750P)^2^+0.0334P] where P=(Fo^2^+2Fc^2^)/3'
_refine_ls_weighting_scheme calc
_refine_ls_wR_factor_gt 0.1213
_refine_ls_wR_factor_ref 0.1303
_reflns_Friedel_coverage 0.735
_reflns_Friedel_fraction_full 0.942
_reflns_Friedel_fraction_max 0.940
_reflns_number_gt 4014
_reflns_number_total 4449
_reflns_threshold_expression 'I > 2\s(I)'
_cod_data_source_file d1cc06549a2.cif
_cod_data_source_block rpr010
_cod_database_code 7129372
_shelx_shelxl_version_number 2018/3
_shelx_space_group_comment
; 
The symmetry employed for this shelxl refinement is uniquely defined 
by the following loop, which should always be used as a source of 
symmetry information in preference to the above space-group names. 
They are only intended as comments. 
;
_shelx_estimated_absorpt_t_min 0.753
_shelx_estimated_absorpt_t_max 0.970

loop_
_space_group_symop_operation_xyz
'x, y, z'
'-x+1/2, -y, z+1/2'
'-x, y+1/2, -z+1/2'
'x+1/2, -y+1/2, -z'

loop_
_atom_site_label
_atom_site_type_symbol
_atom_site_fract_x
_atom_site_fract_y
_atom_site_fract_z
_atom_site_U_iso_or_equiv
_atom_site_adp_type
_atom_site_occupancy
_atom_site_site_symmetry_order
_atom_site_calc_flag
_atom_site_refinement_flags_posn
_atom_site_refinement_flags_adp
_atom_site_refinement_flags_occupancy
_atom_site_disorder_assembly
_atom_site_disorder_group
O1 O 0.5437(2) 0.79630(17) 0.45263(9) 0.0256(5) Uani 1 1 d . . . . .
O2 O 0.6567(3) 0.56504(16) 0.43745(10) 0.0306(5) Uani 1 1 d . . . . .
O3 O 0.8778(3) 0.23375(18) 0.64837(11) 0.0379(6) Uani 1 1 d . . . . .
N1 N 0.8639(3) 0.7032(3) 0.35023(13) 0.0352(7) Uani 1 1 d . . . . .
N2 N 0.6380(3) 0.76806(19) 0.35546(11) 0.0218(5) Uani 1 1 d . . . . .
N3 N 0.7867(3) 0.68299(19) 0.49506(11) 0.0228(5) Uani 1 1 d D . . . .
H3N H 0.857(3) 0.679(4) 0.5205(18) 0.040(11) Uiso 1 1 d D . . . .
C1 C 0.7810(3) 0.7793(2) 0.45213(12) 0.0204(6) Uani 1 1 d . . . . .
C2 C 0.8935(3) 0.7760(2) 0.40271(14) 0.0247(6) Uani 1 1 d . . . . .
H2A H 0.908873 0.851790 0.386066 0.030 Uiso 1 1 calc R U . . .
H2B H 0.976145 0.750974 0.423853 0.030 Uiso 1 1 calc R U . . .
C3 C 0.7506(4) 0.7363(4) 0.31436(17) 0.0471(10) Uani 1 1 d . . . . .
H3A H 0.723114 0.674558 0.286153 0.057 Uiso 1 1 calc R U . . .
H3B H 0.774803 0.799983 0.286811 0.057 Uiso 1 1 calc R U . . .
C4 C 0.6433(3) 0.7792(2) 0.42044(13) 0.0197(5) Uani 1 1 d . . . . .
C11 C 0.9272(3) 0.6017(3) 0.34037(16) 0.0295(7) Uani 1 1 d . . . . .
C12 C 0.9896(4) 0.5444(3) 0.38997(18) 0.0355(8) Uani 1 1 d . . . . .
H12 H 0.988572 0.574575 0.431936 0.043 Uiso 1 1 calc R U . . .
C13 C 1.0527(5) 0.4448(3) 0.3792(2) 0.0468(10) Uani 1 1 d . . . . .
H13 H 1.092562 0.406640 0.413997 0.056 Uiso 1 1 calc R U . . .
C14 C 1.0590(5) 0.3995(3) 0.3187(2) 0.0547(12) Uani 1 1 d . . . . .
H14 H 1.104046 0.331525 0.311333 0.066 Uiso 1 1 calc R U . . .
C15 C 0.9990(5) 0.4549(4) 0.2696(2) 0.0525(11) Uani 1 1 d . . . . .
H15 H 1.001434 0.423567 0.227887 0.063 Uiso 1 1 calc R U . . .
C16 C 0.9340(4) 0.5563(3) 0.27850(19) 0.0414(9) Uani 1 1 d . . . . .
H16 H 0.894987 0.593860 0.243268 0.050 Uiso 1 1 calc R U . . .
C21 C 0.5091(3) 0.7638(2) 0.32620(13) 0.0240(6) Uani 1 1 d . . . . .
C22 C 0.4269(4) 0.6737(3) 0.33896(16) 0.0340(7) Uani 1 1 d . . . . .
H22 H 0.457089 0.615457 0.365894 0.041 Uiso 1 1 calc R U . . .
C23 C 0.3012(4) 0.6690(3) 0.31236(17) 0.0404(8) Uani 1 1 d . . . . .
H23 H 0.244255 0.608308 0.321687 0.048 Uiso 1 1 calc R U . . .
C24 C 0.2589(4) 0.7525(3) 0.27230(17) 0.0405(8) Uani 1 1 d . . . . .
H24 H 0.172504 0.749608 0.254193 0.049 Uiso 1 1 calc R U . . .
C25 C 0.3418(4) 0.8405(3) 0.25840(15) 0.0377(8) Uani 1 1 d . . . . .
H25 H 0.312561 0.896905 0.229997 0.045 Uiso 1 1 calc R U . . .
C26 C 0.4682(4) 0.8472(3) 0.28571(14) 0.0296(7) Uani 1 1 d . . . . .
H26 H 0.524765 0.908205 0.276553 0.035 Uiso 1 1 calc R U . . .
C31 C 0.7920(3) 0.8836(2) 0.49499(13) 0.0233(6) Uani 1 1 d . . . . .
H31A H 0.714396 0.886003 0.524019 0.028 Uiso 1 1 calc R U . . .
H31B H 0.872674 0.877088 0.521778 0.028 Uiso 1 1 calc R U . . .
C32 C 0.7985(3) 0.9915(2) 0.45783(14) 0.0253(6) Uani 1 1 d . . . . .
C33 C 0.9208(4) 1.0425(3) 0.44957(17) 0.0308(7) Uani 1 1 d . . . . .
H33 H 0.997261 1.011528 0.469311 0.037 Uiso 1 1 calc R U . . .
C34 C 0.9334(4) 1.1384(3) 0.41272(17) 0.0366(8) Uani 1 1 d . . . . .
H34 H 1.018011 1.171614 0.406771 0.044 Uiso 1 1 calc R U . . .
C35 C 0.8222(5) 1.1848(3) 0.38499(16) 0.0378(8) Uani 1 1 d . . . . .
H35 H 0.829951 1.250271 0.360033 0.045 Uiso 1 1 calc R U . . .
C36 C 0.6995(4) 1.1358(3) 0.39359(17) 0.0369(8) Uani 1 1 d . . . . .
H36 H 0.622990 1.167384 0.374251 0.044 Uiso 1 1 calc R U . . .
C37 C 0.6877(4) 1.0397(2) 0.43074(16) 0.0308(7) Uani 1 1 d . . . . .
H37 H 0.602727 1.007439 0.437338 0.037 Uiso 1 1 calc R U . . .
C41 C 0.7311(3) 0.5826(2) 0.48304(14) 0.0234(6) Uani 1 1 d . . . . .
C42 C 0.7672(3) 0.4924(2) 0.52830(13) 0.0240(6) Uani 1 1 d . . . . .
C43 C 0.7951(3) 0.5095(2) 0.59332(14) 0.0269(6) Uani 1 1 d . . . . .
H43 H 0.789716 0.582008 0.610907 0.032 Uiso 1 1 calc R U . . .
C44 C 0.8303(4) 0.4210(2) 0.63196(15) 0.0311(7) Uani 1 1 d . . . . .
H44 H 0.848727 0.433053 0.675982 0.037 Uiso 1 1 calc R U . . .
C45 C 0.8390(3) 0.3145(2) 0.60678(14) 0.0270(6) Uani 1 1 d . . . . .
C46 C 0.8099(4) 0.2961(2) 0.54257(15) 0.0310(7) Uani 1 1 d . . . . .
H46 H 0.815054 0.223553 0.525129 0.037 Uiso 1 1 calc R U . . .
C47 C 0.7732(4) 0.3854(2) 0.50417(14) 0.0282(7) Uani 1 1 d . . . . .
H47 H 0.751848 0.372709 0.460521 0.034 Uiso 1 1 calc R U . . .
C48 C 0.9183(5) 0.1297(3) 0.62172(19) 0.0450(10) Uani 1 1 d . . . . .
H48A H 0.955758 0.082985 0.655540 0.068 Uiso 1 1 calc R U . . .
H48B H 0.985594 0.142553 0.588665 0.068 Uiso 1 1 calc R U . . .
H48C H 0.841345 0.092541 0.602707 0.068 Uiso 1 1 calc R U . . .

loop_
_atom_site_aniso_label
_atom_site_aniso_U_11
_atom_site_aniso_U_22
_atom_site_aniso_U_33
_atom_site_aniso_U_23
_atom_site_aniso_U_13
_atom_site_aniso_U_12
O1 0.0205(11) 0.0313(10) 0.0252(9) -0.0004(8) 0.0023(9) 0.0025(8)
O2 0.0356(14) 0.0230(9) 0.0333(11) 0.0030(8) -0.0119(10) -0.0042(9)
O3 0.0546(17) 0.0256(10) 0.0334(11) 0.0073(9) -0.0073(12) 0.0034(11)
N1 0.0250(15) 0.0479(15) 0.0326(13) -0.0148(12) -0.0034(12) 0.0110(12)
N2 0.0190(13) 0.0263(11) 0.0201(11) 0.0010(8) 0.0006(10) 0.0020(10)
N3 0.0205(13) 0.0201(10) 0.0279(11) 0.0021(9) -0.0041(10) -0.0010(10)
C1 0.0189(14) 0.0182(11) 0.0242(12) 0.0005(10) -0.0010(11) 0.0005(10)
C2 0.0179(15) 0.0256(13) 0.0305(14) -0.0036(11) 0.0042(12) 0.0013(11)
C3 0.028(2) 0.085(3) 0.0281(15) -0.0048(16) 0.0009(15) 0.0173(19)
C4 0.0193(14) 0.0168(11) 0.0229(12) 0.0004(9) -0.0006(11) -0.0022(10)
C11 0.0155(15) 0.0343(15) 0.0387(17) -0.0128(13) 0.0072(13) -0.0049(12)
C12 0.0306(19) 0.0330(15) 0.0431(18) -0.0032(14) 0.0097(15) -0.0034(14)
C13 0.047(2) 0.0319(17) 0.062(2) 0.0002(16) 0.021(2) 0.0023(17)
C14 0.060(3) 0.0309(17) 0.073(3) -0.0125(18) 0.024(2) 0.0001(18)
C15 0.044(2) 0.052(2) 0.062(3) -0.035(2) 0.017(2) -0.010(2)
C16 0.0269(19) 0.055(2) 0.0421(18) -0.0217(16) 0.0036(15) -0.0049(16)
C21 0.0197(15) 0.0289(14) 0.0232(13) -0.0025(10) -0.0005(11) 0.0023(12)
C22 0.0347(19) 0.0336(15) 0.0336(15) 0.0023(13) -0.0042(15) -0.0057(14)
C23 0.031(2) 0.0495(19) 0.0403(17) 0.0018(15) -0.0090(16) -0.0130(17)
C24 0.0287(19) 0.058(2) 0.0351(16) -0.0075(14) -0.0066(14) 0.0001(17)
C25 0.039(2) 0.0472(18) 0.0267(14) 0.0020(13) -0.0084(14) 0.0132(16)
C26 0.0296(17) 0.0325(15) 0.0266(13) 0.0023(11) -0.0009(13) 0.0036(13)
C31 0.0217(15) 0.0217(12) 0.0266(13) -0.0026(10) -0.0036(12) -0.0001(11)
C32 0.0290(17) 0.0205(12) 0.0265(13) -0.0029(10) -0.0010(12) -0.0005(12)
C33 0.0258(16) 0.0253(13) 0.0413(17) -0.0003(12) -0.0039(13) -0.0017(12)
C34 0.038(2) 0.0291(15) 0.0423(18) 0.0013(13) 0.0032(16) -0.0077(14)
C35 0.056(2) 0.0242(13) 0.0329(15) 0.0047(11) -0.0014(16) -0.0047(15)
C36 0.039(2) 0.0294(14) 0.0419(16) 0.0056(13) -0.0120(16) 0.0033(15)
C37 0.0261(17) 0.0248(13) 0.0413(17) -0.0001(12) -0.0050(14) 0.0001(13)
C41 0.0190(15) 0.0221(13) 0.0291(14) 0.0000(10) -0.0018(12) -0.0025(11)
C42 0.0216(15) 0.0244(13) 0.0259(13) 0.0012(10) -0.0018(11) -0.0010(12)
C43 0.0274(17) 0.0251(13) 0.0283(14) -0.0005(10) -0.0017(12) -0.0015(12)
C44 0.041(2) 0.0268(14) 0.0250(14) 0.0022(11) -0.0018(14) -0.0028(14)
C45 0.0279(17) 0.0239(13) 0.0292(14) 0.0056(11) -0.0016(12) -0.0019(12)
C46 0.0361(18) 0.0238(13) 0.0331(14) -0.0014(11) -0.0055(14) 0.0025(13)
C47 0.0320(18) 0.0229(13) 0.0298(14) 0.0000(11) -0.0045(13) -0.0022(13)
C48 0.062(3) 0.0239(14) 0.0486(19) 0.0047(14) -0.0177(19) 0.0055(16)

loop_
_atom_type_symbol
_atom_type_description
_atom_type_scat_dispersion_real
_atom_type_scat_dispersion_imag
_atom_type_scat_source
C C 0.0181 0.0091 'International Tables Vol C Tables 4.2.6.8 and 6.1.1.4'
H H 0.0000 0.0000 'International Tables Vol C Tables 4.2.6.8 and 6.1.1.4'
N N 0.0311 0.0180 'International Tables Vol C Tables 4.2.6.8 and 6.1.1.4'
O O 0.0492 0.0322 'International Tables Vol C Tables 4.2.6.8 and 6.1.1.4'

loop_
_geom_angle_atom_site_label_1
_geom_angle_atom_site_label_2
_geom_angle_atom_site_label_3
_geom_angle
_geom_angle_site_symmetry_1
_geom_angle_site_symmetry_3
_geom_angle_publ_flag
C45 O3 C48 117.4(3) . . ?
C11 N1 C3 122.3(3) . . ?
C11 N1 C2 123.7(3) . . ?
C3 N1 C2 113.4(3) . . ?
C4 N2 C21 117.5(3) . . ?
C4 N2 C3 125.1(3) . . ?
C21 N2 C3 116.0(2) . . ?
C41 N3 C1 125.2(2) . . ?
C41 N3 H3N 113(3) . . ?
C1 N3 H3N 116(3) . . ?
N3 C1 C2 111.2(2) . . ?
N3 C1 C4 107.3(2) . . ?
C2 C1 C4 112.1(2) . . ?
N3 C1 C31 106.6(2) . . ?
C2 C1 C31 111.0(2) . . ?
C4 C1 C31 108.4(2) . . ?
N1 C2 C1 112.1(3) . . ?
N1 C2 H2A 109.2 . . ?
C1 C2 H2A 109.2 . . ?
N1 C2 H2B 109.2 . . ?
C1 C2 H2B 109.2 . . ?
H2A C2 H2B 107.9 . . ?
N1 C3 N2 112.5(3) . . ?
N1 C3 H3A 109.1 . . ?
N2 C3 H3A 109.1 . . ?
N1 C3 H3B 109.1 . . ?
N2 C3 H3B 109.1 . . ?
H3A C3 H3B 107.8 . . ?
O1 C4 N2 122.1(3) . . ?
O1 C4 C1 120.1(2) . . ?
N2 C4 C1 117.6(2) . . ?
N1 C11 C12 122.0(3) . . ?
N1 C11 C16 120.0(3) . . ?
C12 C11 C16 117.9(3) . . ?
C13 C12 C11 121.2(4) . . ?
C13 C12 H12 119.4 . . ?
C11 C12 H12 119.4 . . ?
C12 C13 C14 121.1(4) . . ?
C12 C13 H13 119.4 . . ?
C14 C13 H13 119.4 . . ?
C15 C14 C13 118.4(4) . . ?
C15 C14 H14 120.8 . . ?
C13 C14 H14 120.8 . . ?
C14 C15 C16 122.3(4) . . ?
C14 C15 H15 118.9 . . ?
C16 C15 H15 118.9 . . ?
C15 C16 C11 119.1(4) . . ?
C15 C16 H16 120.5 . . ?
C11 C16 H16 120.5 . . ?
C26 C21 C22 120.6(3) . . ?
C26 C21 N2 120.4(3) . . ?
C22 C21 N2 119.0(3) . . ?
C23 C22 C21 119.9(3) . . ?
C23 C22 H22 120.0 . . ?
C21 C22 H22 120.0 . . ?
C24 C23 C22 119.8(3) . . ?
C24 C23 H23 120.1 . . ?
C22 C23 H23 120.1 . . ?
C23 C24 C25 120.2(3) . . ?
C23 C24 H24 119.9 . . ?
C25 C24 H24 119.9 . . ?
C24 C25 C26 120.6(3) . . ?
C24 C25 H25 119.7 . . ?
C26 C25 H25 119.7 . . ?
C21 C26 C25 118.7(3) . . ?
C21 C26 H26 120.6 . . ?
C25 C26 H26 120.6 . . ?
C32 C31 C1 113.8(2) . . ?
C32 C31 H31A 108.8 . . ?
C1 C31 H31A 108.8 . . ?
C32 C31 H31B 108.8 . . ?
C1 C31 H31B 108.8 . . ?
H31A C31 H31B 107.7 . . ?
C37 C32 C33 118.7(3) . . ?
C37 C32 C31 122.5(3) . . ?
C33 C32 C31 118.8(3) . . ?
C32 C33 C34 121.1(3) . . ?
C32 C33 H33 119.5 . . ?
C34 C33 H33 119.5 . . ?
C35 C34 C33 119.6(4) . . ?
C35 C34 H34 120.2 . . ?
C33 C34 H34 120.2 . . ?
C34 C35 C36 119.9(3) . . ?
C34 C35 H35 120.1 . . ?
C36 C35 H35 120.1 . . ?
C35 C36 C37 120.2(3) . . ?
C35 C36 H36 119.9 . . ?
C37 C36 H36 119.9 . . ?
C32 C37 C36 120.5(3) . . ?
C32 C37 H37 119.8 . . ?
C36 C37 H37 119.8 . . ?
O2 C41 N3 123.2(3) . . ?
O2 C41 C42 121.0(2) . . ?
N3 C41 C42 115.7(3) . . ?
C47 C42 C43 118.7(3) . . ?
C47 C42 C41 117.4(3) . . ?
C43 C42 C41 123.9(3) . . ?
C44 C43 C42 120.2(3) . . ?
C44 C43 H43 119.9 . . ?
C42 C43 H43 119.9 . . ?
C43 C44 C45 120.5(3) . . ?
C43 C44 H44 119.7 . . ?
C45 C44 H44 119.7 . . ?
O3 C45 C44 115.9(3) . . ?
O3 C45 C46 124.2(3) . . ?
C44 C45 C46 119.9(3) . . ?
C45 C46 C47 119.2(3) . . ?
C45 C46 H46 120.4 . . ?
C47 C46 H46 120.4 . . ?
C42 C47 C46 121.4(3) . . ?
C42 C47 H47 119.3 . . ?
C46 C47 H47 119.3 . . ?
O3 C48 H48A 109.5 . . ?
O3 C48 H48B 109.5 . . ?
H48A C48 H48B 109.5 . . ?
O3 C48 H48C 109.5 . . ?
H48A C48 H48C 109.5 . . ?
H48B C48 H48C 109.5 . . ?

loop_
_geom_bond_atom_site_label_1
_geom_bond_atom_site_label_2
_geom_bond_distance
_geom_bond_site_symmetry_2
_geom_bond_publ_flag
O1 C4 1.225(4) . ?
O2 C41 1.231(4) . ?
O3 C45 1.363(4) . ?
O3 C48 1.432(5) . ?
N1 C11 1.396(4) . ?
N1 C3 1.423(5) . ?
N1 C2 1.436(4) . ?
N2 C4 1.366(3) . ?
N2 C21 1.436(4) . ?
N2 C3 1.474(4) . ?
N3 C41 1.357(4) . ?
N3 C1 1.469(3) . ?
N3 H3N 0.89(3) . ?
C1 C2 1.534(4) . ?
C1 C4 1.537(4) . ?
C1 C31 1.548(3) . ?
C2 H2A 0.9900 . ?
C2 H2B 0.9900 . ?
C3 H3A 0.9900 . ?
C3 H3B 0.9900 . ?
C11 C12 1.396(5) . ?
C11 C16 1.406(5) . ?
C12 C13 1.378(5) . ?
C12 H12 0.9500 . ?
C13 C14 1.379(6) . ?
C13 H13 0.9500 . ?
C14 C15 1.366(8) . ?
C14 H14 0.9500 . ?
C15 C16 1.399(6) . ?
C15 H15 0.9500 . ?
C16 H16 0.9500 . ?
C21 C26 1.379(4) . ?
C21 C22 1.392(5) . ?
C22 C23 1.384(5) . ?
C22 H22 0.9500 . ?
C23 C24 1.378(6) . ?
C23 H23 0.9500 . ?
C24 C25 1.381(6) . ?
C24 H24 0.9500 . ?
C25 C26 1.398(5) . ?
C25 H25 0.9500 . ?
C26 H26 0.9500 . ?
C31 C32 1.518(4) . ?
C31 H31A 0.9900 . ?
C31 H31B 0.9900 . ?
C32 C37 1.380(5) . ?
C32 C33 1.388(5) . ?
C33 C34 1.396(5) . ?
C33 H33 0.9500 . ?
C34 C35 1.379(6) . ?
C34 H34 0.9500 . ?
C35 C36 1.381(6) . ?
C35 H35 0.9500 . ?
C36 C37 1.401(5) . ?
C36 H36 0.9500 . ?
C37 H37 0.9500 . ?
C41 C42 1.487(4) . ?
C42 C47 1.388(4) . ?
C42 C43 1.403(4) . ?
C43 C44 1.386(4) . ?
C43 H43 0.9500 . ?
C44 C45 1.390(4) . ?
C44 H44 0.9500 . ?
C45 C46 1.392(4) . ?
C46 C47 1.393(4) . ?
C46 H46 0.9500 . ?
C47 H47 0.9500 . ?
C48 H48A 0.9800 . ?
C48 H48B 0.9800 . ?
C48 H48C 0.9800 . ?

loop_
_geom_torsion_atom_site_label_1
_geom_torsion_atom_site_label_2
_geom_torsion_atom_site_label_3
_geom_torsion_atom_site_label_4
_geom_torsion
_geom_torsion_site_symmetry_1
_geom_torsion_site_symmetry_2
_geom_torsion_site_symmetry_3
_geom_torsion_site_symmetry_4
_geom_torsion_publ_flag
C41 N3 C1 C2 -86.1(4) . . . . ?
C41 N3 C1 C4 36.9(4) . . . . ?
C41 N3 C1 C31 152.8(3) . . . . ?
C11 N1 C2 C1 -109.0(4) . . . . ?
C3 N1 C2 C1 62.4(4) . . . . ?
N3 C1 C2 N1 80.3(3) . . . . ?
C4 C1 C2 N1 -39.8(3) . . . . ?
C31 C1 C2 N1 -161.2(3) . . . . ?
C11 N1 C3 N2 126.2(4) . . . . ?
C2 N1 C3 N2 -45.3(5) . . . . ?
C4 N2 C3 N1 8.0(5) . . . . ?
C21 N2 C3 N1 -158.3(3) . . . . ?
C21 N2 C4 O1 -7.3(4) . . . . ?
C3 N2 C4 O1 -173.5(3) . . . . ?
C21 N2 C4 C1 177.7(2) . . . . ?
C3 N2 C4 C1 11.6(4) . . . . ?
N3 C1 C4 O1 67.3(3) . . . . ?
C2 C1 C4 O1 -170.3(2) . . . . ?
C31 C1 C4 O1 -47.5(3) . . . . ?
N3 C1 C4 N2 -117.7(2) . . . . ?
C2 C1 C4 N2 4.7(3) . . . . ?
C31 C1 C4 N2 127.5(2) . . . . ?
C3 N1 C11 C12 -148.1(4) . . . . ?
C2 N1 C11 C12 22.4(5) . . . . ?
C3 N1 C11 C16 34.4(5) . . . . ?
C2 N1 C11 C16 -155.0(3) . . . . ?
N1 C11 C12 C13 -179.3(4) . . . . ?
C16 C11 C12 C13 -1.8(5) . . . . ?
C11 C12 C13 C14 1.5(6) . . . . ?
C12 C13 C14 C15 -1.2(7) . . . . ?
C13 C14 C15 C16 1.2(7) . . . . ?
C14 C15 C16 C11 -1.6(7) . . . . ?
N1 C11 C16 C15 179.4(4) . . . . ?
C12 C11 C16 C15 1.8(5) . . . . ?
C4 N2 C21 C26 114.5(3) . . . . ?
C3 N2 C21 C26 -78.1(4) . . . . ?
C4 N2 C21 C22 -66.1(4) . . . . ?
C3 N2 C21 C22 101.3(4) . . . . ?
C26 C21 C22 C23 -1.9(5) . . . . ?
N2 C21 C22 C23 178.6(3) . . . . ?
C21 C22 C23 C24 1.3(5) . . . . ?
C22 C23 C24 C25 0.3(6) . . . . ?
C23 C24 C25 C26 -1.4(5) . . . . ?
C22 C21 C26 C25 0.9(4) . . . . ?
N2 C21 C26 C25 -179.7(3) . . . . ?
C24 C25 C26 C21 0.8(5) . . . . ?
N3 C1 C31 C32 175.6(3) . . . . ?
C2 C1 C31 C32 54.3(3) . . . . ?
C4 C1 C31 C32 -69.2(3) . . . . ?
C1 C31 C32 C37 77.3(4) . . . . ?
C1 C31 C32 C33 -101.3(3) . . . . ?
C37 C32 C33 C34 -2.3(5) . . . . ?
C31 C32 C33 C34 176.3(3) . . . . ?
C32 C33 C34 C35 1.2(5) . . . . ?
C33 C34 C35 C36 -0.3(5) . . . . ?
C34 C35 C36 C37 0.5(5) . . . . ?
C33 C32 C37 C36 2.4(5) . . . . ?
C31 C32 C37 C36 -176.1(3) . . . . ?
C35 C36 C37 C32 -1.5(5) . . . . ?
C1 N3 C41 O2 -8.4(5) . . . . ?
C1 N3 C41 C42 170.7(3) . . . . ?
O2 C41 C42 C47 31.0(5) . . . . ?
N3 C41 C42 C47 -148.2(3) . . . . ?
O2 C41 C42 C43 -149.0(3) . . . . ?
N3 C41 C42 C43 31.9(5) . . . . ?
C47 C42 C43 C44 1.3(5) . . . . ?
C41 C42 C43 C44 -178.8(3) . . . . ?
C42 C43 C44 C45 0.2(6) . . . . ?
C48 O3 C45 C44 -165.5(4) . . . . ?
C48 O3 C45 C46 14.0(5) . . . . ?
C43 C44 C45 O3 178.4(3) . . . . ?
C43 C44 C45 C46 -1.1(6) . . . . ?
O3 C45 C46 C47 -179.0(3) . . . . ?
C44 C45 C46 C47 0.4(6) . . . . ?
C43 C42 C47 C46 -1.9(5) . . . . ?
C41 C42 C47 C46 178.1(3) . . . . ?
C45 C46 C47 C42 1.1(6) . . . . ?
